data_2240930
loop_
_publ_author_name
'Djomo, Edith Dimitri'
'Capet, Fr\'ed\'eric'
'Nenwa, Justin'
'B\'elomb\'e, Michel M.'
'Foulon, Michel'

_publ_section_title
;
 Crystal structure of 4-(dimethylamino)pyridinium
 <i>cis</i>-diaquabis(oxalato-\k^2^<i>O</i>,<i>O</i>')ferrate(III)
 hemihydrate
;
_journal_coeditor_code VN2095
_journal_issue 8
_journal_name_full 'Acta Crystallographica Section E'
_journal_page_first 934
_journal_page_last 936
_journal_paper_doi 10.1107/S2056989015013213
_journal_volume 71
_journal_year 2015
_chemical_formula_iupac '(C7 H11 N2) [Fe (C2 O4)2 (H2 O)2], 0.5H2 O'
_chemical_formula_moiety 'C7 H11 N2 +, C4 H4 Fe O10 -, 0.5(H2 O) '
_chemical_formula_sum 'C11 H16 Fe N2 O10.5'
_chemical_formula_weight 400.11
_chemical_name_systematic
;
4-(Dimethylamino)pyridinium
<i>cis</i>-diaquabis(oxalato-\k^2^<i>O</i>,<i>O</i>')ferrate(III)
hemihydrate
;
_space_group_crystal_system monoclinic
_space_group_IT_number 15
_space_group_name_Hall '-I 2ya'
_space_group_name_H-M_alt 'I 1 2/a 1'
_symmetry_space_group_name_Hall '-I 2ya'
_symmetry_space_group_name_H-M 'I 1 2/a 1'
_atom_sites_solution_hydrogens mixed
_atom_sites_solution_primary direct
_atom_sites_solution_secondary difmap
_audit_creation_method
;
Olex2 1.2
(compiled 2015.01.19 svn.r3143 for OlexSys, GUI svn.r4992)
;
_cell_angle_alpha 90
_cell_angle_beta 108.352(3)
_cell_angle_gamma 90
_cell_formula_units_Z 8
_cell_length_a 14.7960(7)
_cell_length_b 10.4422(4)
_cell_length_c 21.7751(10)
_cell_measurement_reflns_used 9923
_cell_measurement_temperature 296(2)
_cell_measurement_theta_max 27.34
_cell_measurement_theta_min 2.19
_cell_volume 3193.2(2)
_computing_cell_refinement
;
SAINT (Bruker, 2014)
;
_computing_data_collection
;
APEX2 (Bruker, 2014)
;
_computing_data_reduction
;
SAINT (Bruker, 2014)
;
_computing_molecular_graphics
;
OLEX2 (Dolomanov <i>et al.</i>,  2009)
;
_computing_publication_material
;
OLEX2 (Dolomanov <i>et al.</i>,  2009), publCIF (Westrip, 2010)
and
PLATON (Spek, 2009)
;
_computing_structure_refinement
;
SHELXL2014 (Sheldrick, 2015)
;
_computing_structure_solution
;
SHELXS97 (Sheldrick, 2008)
;
_diffrn_ambient_temperature 296.15
_diffrn_measured_fraction_theta_full 0.999
_diffrn_measured_fraction_theta_max 0.996
_diffrn_measurement_device_type 'Bruker APEXII CCD'
_diffrn_measurement_method '\f and \w scans'
_diffrn_radiation_type MoK\a
_diffrn_radiation_wavelength 0.71073
_diffrn_reflns_av_R_equivalents 0.0443
_diffrn_reflns_limit_h_max 21
_diffrn_reflns_limit_h_min -21
_diffrn_reflns_limit_k_max 14
_diffrn_reflns_limit_k_min -14
_diffrn_reflns_limit_l_max 31
_diffrn_reflns_limit_l_min -31
_diffrn_reflns_number 48070
_diffrn_reflns_theta_full 26.000
_diffrn_reflns_theta_max 30.549
_diffrn_reflns_theta_min 2.827
_diffrn_standards_number 0
_exptl_absorpt_coefficient_mu 1.004
_exptl_absorpt_correction_T_max 0.7461
_exptl_absorpt_correction_T_min 0.6785
_exptl_absorpt_correction_type multi-scan
_exptl_absorpt_process_details
;
(SADABS2014; Bruker, 2014)
;
_exptl_crystal_colour yellow
_exptl_crystal_density_diffrn 1.665
_exptl_crystal_description irregular
_exptl_crystal_F_000 1648
_exptl_crystal_size_max 0.26
_exptl_crystal_size_mid 0.22
_exptl_crystal_size_min 0.13
_refine_diff_density_max 0.851
_refine_diff_density_min -0.576
_refine_ls_extinction_method none
_refine_ls_goodness_of_fit_ref 1.055
_refine_ls_hydrogen_treatment mixed
_refine_ls_matrix_type full
_refine_ls_number_parameters 239
_refine_ls_number_reflns 4880
_refine_ls_number_restraints 8
_refine_ls_restrained_S_all 1.164
_refine_ls_R_factor_all 0.0669
_refine_ls_R_factor_gt 0.0422
_refine_ls_shift/su_max 0.001
_refine_ls_shift/su_mean 0.000
_refine_ls_structure_factor_coef Fsqd
_refine_ls_weighting_details 'w=1/[\s^2^(Fo^2^)+(0.0528P)^2^+5.0524P] where P=(Fo^2^+2Fc^2^)/3'
_refine_ls_weighting_scheme calc
_refine_ls_wR_factor_gt 0.1077
_refine_ls_wR_factor_ref 0.1230
_reflns_number_gt 3435
_reflns_number_total 4880
_reflns_threshold_expression 'I > 2\s(I)'
_cod_depositor_comments
;

2017-04-08
Z value and formula fixed to values more according to usual
chemical conventions.                 miguel
;
_cod_original_formula_sum 'C22 H32 Fe2 N4 O21'
_cod_original_formula_weight 800.22
_cod_original_formula_moiety '2(C7 H11 N2 +), 2(C4 H4 Fe O10 -), H2 O '
_cod_original_formula_units_Z 4
_cod_data_source_file vn2095sup1.cf
_cod_data_source_block I
_cod_database_code 2240930
_shelx_space_group_comment
;
The symmetry employed for this shelxl refinement is uniquely defined
by the following loop, which should always be used as a source of
symmetry information in preference to the above space-group names.
They are only intended as comments.
;

loop_
_space_group_symop_operation_xyz
'x, y, z'
'-x+1/2, y, -z'
'x+1/2, y+1/2, z+1/2'
'-x+1, y+1/2, -z+1/2'
'-x, -y, -z'
'x-1/2, -y, z'
'-x+1/2, -y+1/2, -z+1/2'
'x, -y+1/2, z+1/2'

loop_
_atom_site_type_symbol
_atom_site_label
_atom_site_fract_x
_atom_site_fract_y
_atom_site_fract_z
_atom_site_U_iso_or_equiv
_atom_site_adp_type
_atom_site_calc_flag
_atom_site_occupancy
Fe Fe1 0.33846(2) 0.99760(3) 0.33390(2) 0.02994(10) Uani d 1
O O1 0.27198(13) 0.84143(16) 0.15711(7) 0.0393(4) Uani d 1
O O1W 0.31148(18) 1.14895(18) 0.38270(9) 0.0511(5) Uani d 1
H H1WA 0.287(3) 1.216(2) 0.3669(16) 0.077 Uiso d 1
H H1WB 0.321(3) 1.132(4) 0.4186(10) 0.077 Uiso d 1
O O2 0.23808(16) 1.10293(17) 0.14845(8) 0.0524(5) Uani d 1
O O2W 0.21255(12) 0.91604(16) 0.33264(9) 0.0381(4) Uani d 1
H H2WA 0.187(2) 0.941(3) 0.3590(13) 0.057 Uiso d 1
H H2WB 0.223(2) 0.8379(17) 0.3394(15) 0.057 Uiso d 1
O O3 0.33473(12) 0.86776(14) 0.26407(7) 0.0343(3) Uani d 1
O O4 0.29136(13) 1.10922(15) 0.25610(7) 0.0389(4) Uani d 1
O O5 0.39926(12) 0.89364(16) 0.41206(8) 0.0398(4) Uani d 1
O O6 0.47565(13) 1.04452(18) 0.34780(8) 0.0408(4) Uani d 1
O O7 0.53967(14) 0.85689(19) 0.48747(9) 0.0504(5) Uani d 1
O O8 0.62163(14) 1.0053(2) 0.41370(12) 0.0625(6) Uani d 1
C C1 0.29387(15) 0.9073(2) 0.20675(10) 0.0293(4) Uani d 1
C C2 0.27184(17) 1.0531(2) 0.20161(10) 0.0338(5) Uani d 1
C C3 0.49036(17) 0.9055(2) 0.43727(11) 0.0335(5) Uani d 1
C C4 0.53485(18) 0.9927(2) 0.39683(12) 0.0377(5) Uani d 1
N N1 0.34280(18) 0.5649(3) 0.47049(11) 0.0564(6) Uani d 1
H H1 0.3107 0.5735 0.4302 0.068 Uiso calc 1
N N2 0.49507(17) 0.5221(2) 0.66339(10) 0.0442(5) Uani d 1
C C5 0.44607(18) 0.5376(2) 0.60033(11) 0.0371(5) Uani d 1
C C6 0.4118(3) 0.4314(3) 0.55903(14) 0.0609(9) Uani d 1
H H6 0.4241 0.3488 0.5756 0.073 Uiso calc 1
C C7 0.3617(3) 0.4484(4) 0.49606(15) 0.0683(10) Uani d 1
H H7 0.3400 0.3771 0.4700 0.082 Uiso calc 1
C C8 0.3735(2) 0.6686(3) 0.50711(14) 0.0518(7) Uani d 1
H H8 0.3599 0.7493 0.4885 0.062 Uiso calc 1
C C9 0.42434(19) 0.6587(3) 0.57107(13) 0.0438(6) Uani d 1
H H9 0.4448 0.7324 0.5955 0.053 Uiso calc 1
C C10 0.5313(2) 0.6307(3) 0.70562(14) 0.0521(7) Uani d 1
H H10A 0.5788 0.6742 0.6919 0.078 Uiso calc 1
H H10B 0.5591 0.6011 0.7493 0.078 Uiso calc 1
H H10C 0.4801 0.6885 0.7036 0.078 Uiso calc 1
C C11 0.5175(3) 0.3955(3) 0.69141(16) 0.0704(10) Uani d 1
H H11A 0.4600 0.3467 0.6833 0.106 Uiso calc 1
H H11B 0.5480 0.4030 0.7372 0.106 Uiso calc 1
H H11C 0.5596 0.3530 0.6723 0.106 Uiso calc 1
O O3W 0.2500 0.1564(4) 0.5000 0.117(2) Uani d 1
H H3W 0.302(3) 0.115(5) 0.512(3) 0.176 Uiso d 1

loop_
_atom_site_aniso_label
_atom_site_aniso_U_11
_atom_site_aniso_U_22
_atom_site_aniso_U_33
_atom_site_aniso_U_12
_atom_site_aniso_U_13
_atom_site_aniso_U_23
Fe1 0.03909(18) 0.02585(16) 0.02228(15) -0.00039(12) 0.00595(11) -0.00107(11)
O1 0.0583(11) 0.0306(8) 0.0283(8) -0.0001(7) 0.0126(7) -0.0071(6)
O1W 0.0945(16) 0.0285(9) 0.0335(9) 0.0046(9) 0.0247(10) -0.0040(7)
O2 0.0879(15) 0.0359(9) 0.0250(8) 0.0134(9) 0.0059(9) 0.0014(7)
O2W 0.0401(9) 0.0323(8) 0.0426(9) 0.0015(7) 0.0141(7) -0.0069(7)
O3 0.0490(10) 0.0253(7) 0.0270(7) 0.0055(6) 0.0099(7) -0.0007(6)
O4 0.0615(11) 0.0244(8) 0.0252(7) 0.0070(7) 0.0058(7) -0.0026(6)
O5 0.0411(9) 0.0398(9) 0.0349(8) -0.0073(7) 0.0070(7) 0.0109(7)
O6 0.0430(9) 0.0422(9) 0.0349(9) -0.0037(7) 0.0089(7) 0.0125(7)
O7 0.0505(11) 0.0505(11) 0.0431(10) 0.0023(8) 0.0047(8) 0.0186(8)
O8 0.0355(10) 0.0863(17) 0.0660(14) 0.0012(10) 0.0163(9) 0.0341(12)
C1 0.0349(11) 0.0266(10) 0.0281(10) 0.0003(8) 0.0121(8) -0.0021(8)
C2 0.0442(12) 0.0283(10) 0.0273(10) 0.0042(9) 0.0088(9) -0.0016(8)
C3 0.0412(12) 0.0280(10) 0.0308(10) 0.0008(9) 0.0106(9) 0.0051(8)
C4 0.0377(12) 0.0379(12) 0.0390(12) 0.0001(9) 0.0140(10) 0.0058(10)
N1 0.0565(14) 0.0824(19) 0.0260(10) 0.0018(13) 0.0071(10) 0.0052(11)
N2 0.0548(13) 0.0377(11) 0.0308(10) 0.0045(9) -0.0001(9) -0.0004(8)
C5 0.0457(13) 0.0341(11) 0.0293(11) 0.0038(10) 0.0086(9) -0.0016(9)
C6 0.090(2) 0.0377(15) 0.0408(14) 0.0106(14) 0.0006(14) -0.0075(12)
C7 0.088(3) 0.063(2) 0.0414(16) 0.0035(18) 0.0019(15) -0.0201(15)
C8 0.0521(16) 0.0561(17) 0.0468(15) -0.0012(13) 0.0152(12) 0.0233(13)
C9 0.0515(15) 0.0350(13) 0.0418(13) -0.0050(10) 0.0101(11) 0.0070(10)
C10 0.0519(16) 0.0573(17) 0.0395(13) -0.0063(13) 0.0032(11) -0.0116(12)
C11 0.087(2) 0.0517(18) 0.0514(17) 0.0136(17) -0.0089(16) 0.0126(14)
O3W 0.076(3) 0.057(2) 0.154(4) 0.000 -0.056(3) 0.000

loop_
_atom_type_symbol
_atom_type_description
_atom_type_scat_dispersion_real
_atom_type_scat_dispersion_imag
_atom_type_scat_source
C C 0.0033 0.0016 'International Tables Vol C Tables 4.2.6.8 and 6.1.1.4'
H H 0.0000 0.0000 'International Tables Vol C Tables 4.2.6.8 and 6.1.1.4'
Fe Fe 0.3463 0.8444 'International Tables Vol C Tables 4.2.6.8 and 6.1.1.4'
N N 0.0061 0.0033 'International Tables Vol C Tables 4.2.6.8 and 6.1.1.4'
O O 0.0106 0.0060 'International Tables Vol C Tables 4.2.6.8 and 6.1.1.4'

loop_
_geom_angle_atom_site_label_1
_geom_angle_atom_site_label_2
_geom_angle_atom_site_label_3
_geom_angle
O1W Fe1 O2W 90.16(8)
O1W Fe1 O3 163.51(8)
O1W Fe1 O6 95.03(9)
O3 Fe1 O2W 84.35(7)
O4 Fe1 O1W 85.14(7)
O4 Fe1 O2W 99.16(8)
O4 Fe1 O3 80.42(6)
O4 Fe1 O6 92.95(7)
O5 Fe1 O1W 95.09(8)
O5 Fe1 O2W 87.05(7)
O5 Fe1 O3 100.13(7)
O5 Fe1 O4 173.78(7)
O5 Fe1 O6 80.84(7)
O6 Fe1 O2W 167.19(7)
O6 Fe1 O3 93.64(7)
Fe1 O1W H1WA 126(3)
Fe1 O1W H1WB 110(3)
H1WA O1W H1WB 123(3)
Fe1 O2W H2WA 118(2)
Fe1 O2W H2WB 107(2)
H2WA O2W H2WB 107(3)
C1 O3 Fe1 114.30(13)
C2 O4 Fe1 116.08(14)
C3 O5 Fe1 116.33(14)
C4 O6 Fe1 114.72(15)
O1 C1 O3 126.2(2)
O1 C1 C2 119.43(19)
O3 C1 C2 114.39(17)
O2 C2 O4 126.3(2)
O2 C2 C1 119.91(19)
O4 C2 C1 113.77(18)
O5 C3 C4 112.84(19)
O7 C3 O5 126.3(2)
O7 C3 C4 120.9(2)
O6 C4 C3 115.1(2)
O8 C4 O6 125.9(2)
O8 C4 C3 119.0(2)
C7 N1 H1 119.9
C7 N1 C8 120.2(2)
C8 N1 H1 119.9
C5 N2 C10 121.7(2)
C5 N2 C11 121.2(2)
C11 N2 C10 117.1(2)
N2 C5 C6 121.6(2)
N2 C5 C9 122.9(2)
C9 C5 C6 115.5(2)
C5 C6 H6 119.5
C7 C6 C5 121.0(3)
C7 C6 H6 119.5
N1 C7 C6 121.4(3)
N1 C7 H7 119.3
C6 C7 H7 119.3
N1 C8 H8 119.2
N1 C8 C9 121.5(3)
C9 C8 H8 119.2
C5 C9 H9 119.8
C8 C9 C5 120.3(3)
C8 C9 H9 119.8
N2 C10 H10A 109.5
N2 C10 H10B 109.5
N2 C10 H10C 109.5
H10A C10 H10B 109.5
H10A C10 H10C 109.5
H10B C10 H10C 109.5
N2 C11 H11A 109.5
N2 C11 H11B 109.5
N2 C11 H11C 109.5
H11A C11 H11B 109.5
H11A C11 H11C 109.5
H11B C11 H11C 109.5

loop_
_geom_bond_atom_site_label_1
_geom_bond_atom_site_label_2
_geom_bond_distance
Fe1 O1W 2.0133(18)
Fe1 O2W 2.0407(18)
Fe1 O3 2.0250(15)
Fe1 O4 1.9927(16)
Fe1 O5 1.9799(16)
Fe1 O6 2.0163(18)
O1 C1 1.235(3)
O1W H1WA 0.809(17)
O1W H1WB 0.771(17)
O2 C2 1.223(3)
O2W H2WA 0.824(17)
O2W H2WB 0.834(17)
O3 C1 1.272(3)
O4 C2 1.272(3)
O5 C3 1.291(3)
O6 C4 1.269(3)
O7 C3 1.218(3)
O8 C4 1.226(3)
C1 C2 1.554(3)
C3 C4 1.550(3)
N1 H1 0.8600
N1 C7 1.330(5)
N1 C8 1.337(4)
N2 C5 1.345(3)
N2 C10 1.452(3)
N2 C11 1.450(4)
C5 C6 1.417(4)
C5 C9 1.407(3)
C6 H6 0.9300
C6 C7 1.349(4)
C7 H7 0.9300
C8 H8 0.9300
C8 C9 1.363(4)
C9 H9 0.9300
C10 H10A 0.9600
C10 H10B 0.9600
C10 H10C 0.9600
C11 H11A 0.9600
C11 H11B 0.9600
C11 H11C 0.9600
O3W H3W 0.842(19)

loop_
_geom_hbond_atom_site_label_D
_geom_hbond_atom_site_label_H
_geom_hbond_atom_site_label_A
_geom_hbond_site_symmetry_A
_geom_hbond_distance_DH
_geom_hbond_distance_HA
_geom_hbond_distance_DA
_geom_hbond_angle_DHA
O1W H1WA O2 7_575 0.809(17) 1.94(2) 2.720(3) 162(4)
O1W H1WB O7 5_676 0.771(17) 2.40(3) 2.988(3) 134(4)
O1W H1WB O3W 1_565 0.771(17) 2.34(3) 2.9699(19) 139(4)
O2W H2WA O8 6_575 0.824(17) 1.841(18) 2.664(3) 176(3)
O2W H2WB O1 7_565 0.834(17) 1.875(18) 2.702(2) 171(3)
N1 H1 O1 7_565 0.86 2.11 2.931(3) 160.3
N1 H1 O2 7_565 0.86 2.46 3.043(3) 125.3
O3W H3W O7 5_666 0.842(19) 2.36(5) 3.040(2) 138(6)
O3W H3W O8 5_666 0.842(19) 2.09(5) 2.782(3) 140(6)

loop_
_geom_torsion_atom_site_label_1
_geom_torsion_atom_site_label_2
_geom_torsion_atom_site_label_3
_geom_torsion_atom_site_label_4
_geom_torsion
Fe1 O3 C1 O1 -170.06(19)
Fe1 O3 C1 C2 10.4(2)
Fe1 O4 C2 O2 176.4(2)
Fe1 O4 C2 C1 -3.0(3)
Fe1 O5 C3 O7 174.7(2)
Fe1 O5 C3 C4 -4.7(3)
Fe1 O6 C4 O8 178.3(2)
Fe1 O6 C4 C3 -1.1(3)
O1 C1 C2 O2 -4.1(4)
O1 C1 C2 O4 175.3(2)
O3 C1 C2 O2 175.4(2)
O3 C1 C2 O4 -5.2(3)
O5 C3 C4 O6 3.8(3)
O5 C3 C4 O8 -175.6(2)
O7 C3 C4 O6 -175.6(2)
O7 C3 C4 O8 5.0(4)
N1 C8 C9 C5 0.1(4)
N2 C5 C6 C7 179.1(3)
N2 C5 C9 C8 -179.2(3)
C5 C6 C7 N1 0.1(6)
C6 C5 C9 C8 0.0(4)
C7 N1 C8 C9 -0.2(5)
C8 N1 C7 C6 0.1(5)
C9 C5 C6 C7 -0.2(5)
C10 N2 C5 C6 179.2(3)
C10 N2 C5 C9 -1.6(4)
C11 N2 C5 C6 1.9(5)
C11 N2 C5 C9 -178.8(3)

_cod_database_fobs_code 2240930
